data_7118159
loop_
_publ_author_name
'Valerie H. L. Wong'
'Andrew J. P. White'
'T. S. Andy Hor'
'King Kuok (Mimi) Hii'

_publ_section_title
;
 Structure and bonding of [(SIPr)AgX] (X = Cl, Br, I and OTf
;
_journal_name_full Chem.Commun.
_journal_page_first 17752
_journal_paper_doi 10.1039/C5cc07977B
_journal_volume 51
_journal_year 2015
_chemical_formula_moiety 'C27 H38 Ag Br N2'
_chemical_formula_sum 'C27 H38 Ag Br N2'
_chemical_formula_weight 578.37
_chemical_name_systematic
;
 ?
;
_space_group_crystal_system orthorhombic
_space_group_IT_number 56
_space_group_name_Hall '-P 2ab 2ac'
_space_group_name_H-M_alt 'P c c n'
_symmetry_space_group_name_Hall '-P 2ab 2ac'
_symmetry_space_group_name_H-M 'P c c n'
_atom_sites_solution_hydrogens geom
_audit_creation_method SHELXL
_audit_update_record
;
2015-05-12 deposited with the CCDC.
2015-10-16 downloaded from the CCDC.
;
_cell_angle_alpha 90
_cell_angle_beta 90
_cell_angle_gamma 90
_cell_formula_units_Z 4
_cell_length_a 10.94396(18)
_cell_length_b 12.5589(2)
_cell_length_c 19.9805(4)
_cell_measurement_reflns_used 4465
_cell_measurement_temperature 173
_cell_measurement_theta_max 27.8630
_cell_measurement_theta_min 2.6640
_cell_volume 2746.20(8)
_computing_cell_refinement 'CrysAlisPro, Agilent Technologies'
_computing_data_collection 'CrysAlisPro, Agilent Technologies'
_computing_data_reduction 'CrysAlisPro, Agilent Technologies'
_computing_molecular_graphics 'Bruker SHELXTL'
_computing_publication_material 'CIFTAB-2013 (Sheldrick, 2013)'
_computing_structure_refinement 'SHELXL-2013 (Sheldrick, 2013)'
_computing_structure_solution 'SHELXS-2013 (Sheldrick, 2013)'
_diffrn_ambient_temperature 173
_diffrn_detector_area_resol_mean 16.0382
_diffrn_measured_fraction_theta_full 0.998
_diffrn_measured_fraction_theta_max 0.879
_diffrn_measurement_device_type 'Agilent Xcalibur 3 E'
_diffrn_measurement_method 'omega scans'
_diffrn_radiation_type MoK\a
_diffrn_radiation_wavelength 0.71073
_diffrn_reflns_av_R_equivalents 0.0212
_diffrn_reflns_av_unetI/netI 0.0173
_diffrn_reflns_laue_measured_fraction_full 0.998
_diffrn_reflns_laue_measured_fraction_max 0.879
_diffrn_reflns_limit_h_max 14
_diffrn_reflns_limit_h_min -14
_diffrn_reflns_limit_k_max 13
_diffrn_reflns_limit_k_min -16
_diffrn_reflns_limit_l_max 24
_diffrn_reflns_limit_l_min -18
_diffrn_reflns_number 14723
_diffrn_reflns_point_group_measured_fraction_full 0.998
_diffrn_reflns_point_group_measured_fraction_max 0.879
_diffrn_reflns_theta_full 25.242
_diffrn_reflns_theta_max 28.135
_diffrn_reflns_theta_min 2.605
_diffrn_source 'Enhance (Mo) X-ray Source'
_exptl_absorpt_coefficient_mu 2.204
_exptl_absorpt_correction_T_max 0.758
_exptl_absorpt_correction_T_min 0.581
_exptl_absorpt_correction_type analytical
_exptl_absorpt_process_details
;
CrysAlisPro, Agilent Technologies,
Version 1.171.37.33a (release 28-03-2014 CrysAlis171 .NET)
(compiled Mar 28 2014,12:25:20)
Analytical numeric absorption correction using a multifaceted crystal
model based on expressions derived by R.C. Clark & J.S. Reid.
(Clark, R. C. & Reid, J. S. (1995). Acta Cryst. A51, 887-897)
Empirical absorption correction using spherical harmonics,
implemented in SCALE3 ABSPACK scaling algorithm.
;
_exptl_crystal_colour Colourless
_exptl_crystal_density_diffrn 1.399
_exptl_crystal_description blocks
_exptl_crystal_F_000 1184
_exptl_crystal_size_max 0.36
_exptl_crystal_size_mid 0.28
_exptl_crystal_size_min 0.16
_refine_diff_density_max 0.401
_refine_diff_density_min -0.650
_refine_diff_density_rms 0.055
_refine_ls_extinction_coef 0.00172(11)
_refine_ls_extinction_expression Fc^*^=kFc[1+0.001xFc^2^\l^3^/sin(2\q)]^-1/4^
_refine_ls_extinction_method SHELXL
_refine_ls_goodness_of_fit_ref 1.029
_refine_ls_hydrogen_treatment constr
_refine_ls_matrix_type full
_refine_ls_number_parameters 147
_refine_ls_number_reflns 2964
_refine_ls_number_restraints 0
_refine_ls_restrained_S_all 1.029
_refine_ls_R_factor_all 0.0435
_refine_ls_R_factor_gt 0.0287
_refine_ls_shift/su_max 0.000
_refine_ls_shift/su_mean 0.000
_refine_ls_structure_factor_coef Fsqd
_refine_ls_weighting_details 'w=1/[\s^2^(Fo^2^)+(0.0205P)^2^+2.7395P] where P=(Fo^2^+2Fc^2^)/3'
_refine_ls_weighting_scheme calc
_refine_ls_wR_factor_gt 0.0580
_refine_ls_wR_factor_ref 0.0644
_reflns_Friedel_coverage 0.000
_reflns_friedel_fraction_full .
_reflns_friedel_fraction_max .
_reflns_number_gt 2295
_reflns_number_total 2964
_reflns_threshold_expression 'I > 2\s(I)'
_cod_data_source_file c5cc07977b2.cif
_cod_data_source_block 3
_cod_original_cell_volume 2746.19(8)
_cod_database_code 7118159
_shelx_space_group_comment
;
The symmetry employed for this shelxl refinement is uniquely defined
by the following loop, which should always be used as a source of
symmetry information in preference to the above space-group names.
They are only intended as comments.
;
_shelxl_version_number 2013-4

loop_
_space_group_symop_operation_xyz
'x, y, z'
'-x+1/2, -y+1/2, z'
'-x, y+1/2, -z+1/2'
'x+1/2, -y, -z+1/2'
'-x, -y, -z'
'x-1/2, y-1/2, -z'
'x, -y-1/2, z-1/2'
'-x-1/2, y, z-1/2'

loop_
_atom_site_label
_atom_site_type_symbol
_atom_site_fract_x
_atom_site_fract_y
_atom_site_fract_z
_atom_site_U_iso_or_equiv
_atom_site_adp_type
_atom_site_occupancy
_atom_site_site_symmetry_order
_atom_site_calc_flag
_atom_site_refinement_flags_posn
_atom_site_refinement_flags_adp
_atom_site_refinement_flags_occupancy
_atom_site_disorder_assembly
_atom_site_disorder_group
Ag1 Ag 0.7500 0.2500 0.27829(2) 0.02728(9) Uani 1 2 d S T P . .
Br1 Br 0.7500 0.2500 0.15778(2) 0.05658(14) Uani 1 2 d S T P . .
C1 C 0.7500 0.2500 0.38237(15) 0.0209(6) Uani 1 2 d S T P . .
N2 N 0.78325(17) 0.33077(14) 0.42082(9) 0.0251(4) Uani 1 1 d . . . . .
C3 C 0.7752(2) 0.30682(17) 0.49299(11) 0.0286(5) Uani 1 1 d . . . . .
H3A H 0.7191 0.3565 0.5161 0.034 Uiso 1 1 calc R U . . .
H3B H 0.8566 0.3101 0.5146 0.034 Uiso 1 1 calc R U . . .
C4 C 0.8260(2) 0.43131(16) 0.39556(12) 0.0266(5) Uani 1 1 d . . . . .
C5 C 0.9519(2) 0.44508(18) 0.38647(12) 0.0326(5) Uani 1 1 d . . . . .
C6 C 0.9914(2) 0.54172(19) 0.36094(14) 0.0438(7) Uani 1 1 d . . . . .
H6A H 1.0764 0.5538 0.3549 0.053 Uiso 1 1 calc R U . . .
C7 C 0.9098(3) 0.6203(2) 0.34425(16) 0.0516(8) Uani 1 1 d . . . . .
H7A H 0.9385 0.6856 0.3261 0.062 Uiso 1 1 calc R U . . .
C8 C 0.7864(3) 0.6049(2) 0.35372(16) 0.0483(7) Uani 1 1 d . . . . .
H8A H 0.7309 0.6599 0.3417 0.058 Uiso 1 1 calc R U . . .
C9 C 0.7413(2) 0.51043(18) 0.38052(12) 0.0340(5) Uani 1 1 d . . . . .
C10 C 1.0425(2) 0.3568(2) 0.40087(14) 0.0401(6) Uani 1 1 d . . . . .
H10A H 0.9983 0.2997 0.4260 0.048 Uiso 1 1 calc R U . . .
C11 C 1.0886(3) 0.3083(2) 0.33537(16) 0.0583(9) Uani 1 1 d . . . . .
H11A H 1.0187 0.2885 0.3073 0.088 Uiso 1 1 calc R U . . .
H11B H 1.1374 0.2448 0.3452 0.088 Uiso 1 1 calc R U . . .
H11C H 1.1391 0.3605 0.3117 0.088 Uiso 1 1 calc R U . . .
C12 C 1.1483(3) 0.3943(3) 0.44440(19) 0.0695(10) Uani 1 1 d . . . . .
H12A H 1.1962 0.4476 0.4200 0.104 Uiso 1 1 calc R U . . .
H12B H 1.2007 0.3335 0.4555 0.104 Uiso 1 1 calc R U . . .
H12C H 1.1163 0.4258 0.4857 0.104 Uiso 1 1 calc R U . . .
C13 C 0.6056(2) 0.4969(2) 0.39134(15) 0.0441(7) Uani 1 1 d . . . . .
H13A H 0.5929 0.4282 0.4158 0.053 Uiso 1 1 calc R U . . .
C14 C 0.5531(3) 0.5860(3) 0.43465(17) 0.0629(9) Uani 1 1 d . . . . .
H14A H 0.5978 0.5892 0.4771 0.094 Uiso 1 1 calc R U . . .
H14B H 0.4665 0.5718 0.4435 0.094 Uiso 1 1 calc R U . . .
H14C H 0.5612 0.6541 0.4111 0.094 Uiso 1 1 calc R U . . .
C15 C 0.5370(3) 0.4895(3) 0.32502(18) 0.0685(10) Uani 1 1 d . . . . .
H15A H 0.5456 0.5567 0.3006 0.103 Uiso 1 1 calc R U . . .
H15B H 0.4504 0.4756 0.3337 0.103 Uiso 1 1 calc R U . . .
H15C H 0.5712 0.4313 0.2982 0.103 Uiso 1 1 calc R U . . .

loop_
_atom_site_aniso_label
_atom_site_aniso_U_11
_atom_site_aniso_U_22
_atom_site_aniso_U_33
_atom_site_aniso_U_23
_atom_site_aniso_U_13
_atom_site_aniso_U_12
Ag1 0.03274(14) 0.03163(14) 0.01747(14) 0.000 0.000 0.00256(11)
Br1 0.0706(3) 0.0801(3) 0.0191(2) 0.000 0.000 0.0355(3)
C1 0.0218(13) 0.0205(13) 0.0204(16) 0.000 0.000 0.0040(13)
N2 0.0354(10) 0.0201(8) 0.0197(9) -0.0010(7) -0.0001(8) -0.0018(8)
C3 0.0406(14) 0.0266(12) 0.0186(11) -0.0027(9) 0.0009(9) 0.0009(10)
C4 0.0365(12) 0.0190(10) 0.0243(12) -0.0020(9) 0.0026(10) -0.0039(10)
C5 0.0371(13) 0.0267(11) 0.0339(14) -0.0076(10) 0.0056(11) -0.0007(11)
C6 0.0401(14) 0.0331(13) 0.0582(19) -0.0059(12) 0.0172(13) -0.0080(12)
C7 0.0633(18) 0.0239(12) 0.068(2) 0.0054(13) 0.0261(16) -0.0065(13)
C8 0.0543(17) 0.0257(12) 0.065(2) 0.0137(13) 0.0143(15) 0.0057(12)
C9 0.0387(13) 0.0268(11) 0.0365(14) 0.0056(10) 0.0040(12) 0.0016(11)
C10 0.0348(13) 0.0359(13) 0.0497(17) -0.0054(12) 0.0038(12) 0.0027(11)
C11 0.0405(15) 0.0607(19) 0.074(2) -0.0298(17) -0.0023(15) 0.0130(15)
C12 0.062(2) 0.070(2) 0.077(3) -0.0287(19) -0.0247(19) 0.0155(18)
C13 0.0372(14) 0.0374(14) 0.0576(19) 0.0162(14) 0.0035(13) 0.0052(12)
C14 0.0530(18) 0.067(2) 0.069(2) 0.0147(18) 0.0215(17) 0.0141(17)
C15 0.0510(18) 0.077(2) 0.077(3) 0.005(2) -0.0127(18) 0.0058(17)

loop_
_atom_type_symbol
_atom_type_description
_atom_type_scat_dispersion_real
_atom_type_scat_dispersion_imag
_atom_type_scat_source
C C 0.0033 0.0016 'International Tables Vol C Tables 4.2.6.8 and 6.1.1.4'
H H 0.0000 0.0000 'International Tables Vol C Tables 4.2.6.8 and 6.1.1.4'
Ag Ag -0.8971 1.1015 'International Tables Vol C Tables 4.2.6.8 and 6.1.1.4'
Br Br -0.2901 2.4595 'International Tables Vol C Tables 4.2.6.8 and 6.1.1.4'
N N 0.0061 0.0033 'International Tables Vol C Tables 4.2.6.8 and 6.1.1.4'

loop_
_geom_angle_atom_site_label_1
_geom_angle_atom_site_label_2
_geom_angle_atom_site_label_3
_geom_angle
_geom_angle_site_symmetry_1
_geom_angle_site_symmetry_3
C1 Ag1 Br1 180.0 . .
N2 C1 N2 109.0(3) 2_655 .
N2 C1 Ag1 125.48(13) 2_655 .
N2 C1 Ag1 125.48(13) . .
C1 N2 C4 123.97(19) . .
C1 N2 C3 113.25(18) . .
C4 N2 C3 122.77(17) . .
N2 C3 C3 102.21(11) . 2_655
C9 C4 C5 122.6(2) . .
C9 C4 N2 119.1(2) . .
C5 C4 N2 118.3(2) . .
C6 C5 C4 117.6(2) . .
C6 C5 C10 120.4(2) . .
C4 C5 C10 121.9(2) . .
C7 C6 C5 121.1(2) . .
C6 C7 C8 120.3(2) . .
C7 C8 C9 121.3(3) . .
C4 C9 C8 117.1(2) . .
C4 C9 C13 122.9(2) . .
C8 C9 C13 120.0(2) . .
C5 C10 C12 112.3(2) . .
C5 C10 C11 110.2(2) . .
C12 C10 C11 111.2(2) . .
C9 C13 C15 111.5(2) . .
C9 C13 C14 111.6(2) . .
C15 C13 C14 110.6(2) . .

loop_
_geom_bond_atom_site_label_1
_geom_bond_atom_site_label_2
_geom_bond_distance
_geom_bond_site_symmetry_2
Ag1 C1 2.080(3) .
Ag1 Br1 2.4077(4) .
C1 N2 1.323(2) 2_655
C1 N2 1.323(2) .
N2 C4 1.438(3) .
N2 C3 1.476(3) .
C3 C3 1.530(4) 2_655
C4 C9 1.392(3) .
C4 C5 1.400(3) .
C5 C6 1.386(3) .
C5 C10 1.515(3) .
C6 C7 1.372(4) .
C7 C8 1.377(4) .
C8 C9 1.393(3) .
C9 C13 1.511(3) .
C10 C12 1.523(4) .
C10 C11 1.529(4) .
C13 C15 1.525(4) .
C13 C14 1.527(4) .
